data_4329158
loop_
_publ_author_name
'Rangasamy Loganathan'
'Sethu Ramakrishnan'
'Eringathodi Suresh'
'Anvarbatcha Riyasdeen'
'Mohamad Abdulkadhar Akbarsha'
'Mallayan Palaniandavar'

_publ_section_title
;
 Mixed Ligand Copper(II) Complexes of
 N,N-Bis(benzimidazol-2-ylmethyl)amine (BBA) with Diimine Co-Ligands:
 Efficient Chemical Nuclease and Protease Activities and Cytotoxicity
;
_journal_name_full 'Inorganic Chemistry'
_journal_page_first 5512
_journal_page_last 5532
_journal_paper_doi 10.1021/ic2017177
_journal_volume 51
_journal_year 2012
_chemical_formula_sum 'C29 H27 Cl2 Cu N7 O9'
_chemical_formula_weight 752.02
_chemical_name_systematic
;
 ?
;
_space_group_IT_number 14
_symmetry_cell_setting monoclinic
_symmetry_space_group_name_Hall '-P 2yn'
_symmetry_space_group_name_H-M 'P 1 21/n 1'
_atom_sites_solution_hydrogens geom
_atom_sites_solution_primary direct
_atom_sites_solution_secondary difmap
_audit_creation_method SHELXL-97
_cell_angle_alpha 90.00
_cell_angle_beta 117.3410(10)
_cell_angle_gamma 90.00
_cell_formula_units_Z 4
_cell_length_a 18.5438(17)
_cell_length_b 9.5229(9)
_cell_length_c 19.5434(17)
_cell_measurement_reflns_used 1423
_cell_measurement_temperature 100(2)
_cell_measurement_theta_max 22.43
_cell_measurement_theta_min 2.24
_cell_volume 3065.6(5)
_computing_cell_refinement 'BRUKER SMART'
_computing_data_collection 'BRUKER SMART'
_computing_data_reduction 'BRUKER SAINT'
_computing_molecular_graphics ortep
_computing_structure_refinement 'SHELXL-97 (Sheldrick, 1997)'
_computing_structure_solution 'SHELXS-97 (Sheldrick, 1990)'
_diffrn_ambient_temperature 100(2)
_diffrn_measured_fraction_theta_full 0.992
_diffrn_measured_fraction_theta_max 0.992
_diffrn_measurement_device_type 'BRUKER SMART APEX CCD DIFFRACTOMETER'
_diffrn_measurement_method 'OMEGA-PHI SCAN'
_diffrn_radiation_monochromator graphite
_diffrn_radiation_source 'fine-focus sealed tube'
_diffrn_radiation_type MoK\a
_diffrn_radiation_wavelength 0.71073
_diffrn_reflns_av_R_equivalents 0.0546
_diffrn_reflns_av_sigmaI/netI 0.0690
_diffrn_reflns_limit_h_max 20
_diffrn_reflns_limit_h_min -22
_diffrn_reflns_limit_k_max 11
_diffrn_reflns_limit_k_min -11
_diffrn_reflns_limit_l_max 22
_diffrn_reflns_limit_l_min -23
_diffrn_reflns_number 14536
_diffrn_reflns_theta_full 25.00
_diffrn_reflns_theta_max 25.00
_diffrn_reflns_theta_min 2.06
_exptl_absorpt_coefficient_mu 0.955
_exptl_absorpt_correction_T_max 0.8860
_exptl_absorpt_correction_T_min 0.7373
_exptl_absorpt_correction_type multi-scan
_exptl_absorpt_process_details 'BRUKER SADABS'
_exptl_crystal_colour BLUE
_exptl_crystal_density_diffrn 1.629
_exptl_crystal_description plates
_exptl_crystal_F_000 1540
_exptl_crystal_size_max 0.34
_exptl_crystal_size_mid 0.23
_exptl_crystal_size_min 0.13
_refine_diff_density_max 0.825
_refine_diff_density_min -0.725
_refine_diff_density_rms 0.131
_refine_ls_extinction_method none
_refine_ls_goodness_of_fit_ref 1.262
_refine_ls_hydrogen_treatment constr
_refine_ls_matrix_type full
_refine_ls_number_parameters 435
_refine_ls_number_reflns 5366
_refine_ls_number_restraints 0
_refine_ls_restrained_S_all 1.262
_refine_ls_R_factor_all 0.1238
_refine_ls_R_factor_gt 0.1037
_refine_ls_shift/su_max 0.000
_refine_ls_shift/su_mean 0.000
_refine_ls_structure_factor_coef Fsqd
_refine_ls_weighting_details 'calc w=1/[\s^2^(Fo^2^)+(0.0503P)^2^+25.6114P] where P=(Fo^2^+2Fc^2^)/3'
_refine_ls_weighting_scheme calc
_refine_ls_wR_factor_gt 0.1982
_refine_ls_wR_factor_ref 0.2076
_reflns_number_gt 4486
_reflns_number_total 5366
_reflns_threshold_expression >2sigma(I)
_cod_data_source_file ic2017177_si_002.cif
_cod_data_source_block phen
_cod_database_code 4329158

loop_
_symmetry_equiv_pos_as_xyz
'x, y, z'
'-x+1/2, y+1/2, -z+1/2'
'-x, -y, -z'
'x-1/2, -y-1/2, z-1/2'

loop_
_atom_site_label
_atom_site_type_symbol
_atom_site_fract_x
_atom_site_fract_y
_atom_site_fract_z
_atom_site_U_iso_or_equiv
_atom_site_adp_type
_atom_site_occupancy
_atom_site_symmetry_multiplicity
_atom_site_calc_flag
_atom_site_refinement_flags
Cu1 Cu 0.73028(5) 0.99458(10) 1.01369(5) 0.0165(3) Uani 1 1 d .
Cl1 Cl 0.79038(10) -0.02377(18) 0.34514(10) 0.0175(4) Uani 1 1 d .
Cl2 Cl 0.91228(14) 0.4095(2) 0.73087(12) 0.0355(6) Uani 1 1 d .
N1 N 0.8331(4) 1.0836(7) 1.0293(3) 0.0177(14) Uani 1 1 d .
N2 N 0.9583(3) 1.1585(6) 1.1017(4) 0.0181(14) Uani 1 1 d .
H2C H 1.0013 1.1841 1.1421 0.022 Uiso 1 1 calc R
N3 N 0.8060(4) 1.0154(7) 1.1557(4) 0.0217(14) Uani 1 1 d .
H3C H 0.7559 1.0410 1.1359 0.026 Uiso 1 1 calc R
N4 N 0.7881(3) 0.8104(6) 1.0445(3) 0.0131(13) Uani 1 1 d .
N5 N 0.8821(4) 0.6715(6) 1.1282(4) 0.0183(14) Uani 1 1 d .
H5C H 0.9168 0.6371 1.1716 0.022 Uiso 1 1 calc R
N6 N 0.6631(3) 1.1706(6) 0.9679(3) 0.0161(13) Uani 1 1 d .
N7 N 0.6199(4) 0.9113(6) 0.9793(3) 0.0144(13) Uani 1 1 d .
O1 O 0.8760(4) -0.0185(6) 0.3728(5) 0.055(2) Uani 1 1 d .
O2 O 0.7720(4) 0.0170(7) 0.4055(4) 0.0485(18) Uani 1 1 d .
O3 O 0.7528(4) 0.0751(6) 0.2825(3) 0.0282(13) Uani 1 1 d .
O4 O 0.7618(3) -0.1617(6) 0.3187(3) 0.0289(14) Uani 1 1 d .
O5 O 0.8895(7) 0.4286(11) 0.7892(5) 0.103(4) Uani 1 1 d .
O6 O 0.8520(4) 0.4652(7) 0.6625(3) 0.0400(16) Uani 1 1 d .
O7 O 0.9269(5) 0.2659(8) 0.7218(5) 0.071(3) Uani 1 1 d .
O8 O 0.9861(4) 0.4823(9) 0.7521(5) 0.075(3) Uani 1 1 d .
O9 O 0.0905(5) 0.2338(9) 0.2323(6) 0.094(4) Uani 1 1 d .
H9 H 0.0856 0.3115 0.2478 0.142 Uiso 1 1 calc R
C1 C 0.8700(4) 1.1048(7) 0.9817(4) 0.0149(16) Uani 1 1 d .
C2 C 0.8404(5) 1.0855(8) 0.9030(5) 0.0216(17) Uani 1 1 d .
H2 H 0.7880 1.0526 0.8724 0.026 Uiso 1 1 calc R
C3 C 0.8924(5) 1.1176(8) 0.8724(5) 0.0244(18) Uani 1 1 d .
H3 H 0.8745 1.1050 0.8198 0.029 Uiso 1 1 calc R
C4 C 0.9705(5) 1.1680(8) 0.9174(5) 0.0234(18) Uani 1 1 d .
H4 H 1.0028 1.1905 0.8940 0.028 Uiso 1 1 calc R
C5 C 1.0013(5) 1.1854(7) 0.9955(5) 0.0220(17) Uani 1 1 d .
H5 H 1.0541 1.2169 1.0258 0.026 Uiso 1 1 calc R
C6 C 0.9491(4) 1.1533(7) 1.0272(4) 0.0162(16) Uani 1 1 d .
C7 C 0.8885(4) 1.1168(8) 1.0994(4) 0.0174(16) Uani 1 1 d .
C8 C 0.8710(5) 1.1120(9) 1.1675(5) 0.0232(18) Uani 1 1 d .
H8A H 0.9198 1.0838 1.2130 0.028 Uiso 1 1 calc R
H8B H 0.8563 1.2054 1.1767 0.028 Uiso 1 1 calc R
C9 C 0.8322(5) 0.8697(8) 1.1803(5) 0.0239(18) Uani 1 1 d .
H9A H 0.7952 0.8265 1.1966 0.029 Uiso 1 1 calc R
H9B H 0.8859 0.8709 1.2242 0.029 Uiso 1 1 calc R
C10 C 0.8345(4) 0.7847(7) 1.1181(4) 0.0153(16) Uani 1 1 d .
C11 C 0.8651(4) 0.6204(8) 1.0557(4) 0.0158(16) Uani 1 1 d .
C12 C 0.8975(5) 0.5088(8) 1.0323(5) 0.0245(18) Uani 1 1 d .
H12 H 0.9365 0.4496 1.0679 0.029 Uiso 1 1 calc R
C13 C 0.8698(5) 0.4905(8) 0.9558(5) 0.0268(18) Uani 1 1 d .
H13 H 0.8912 0.4186 0.9383 0.032 Uiso 1 1 calc R
C14 C 0.8090(5) 0.5788(9) 0.9018(5) 0.0253(19) Uani 1 1 d .
H14 H 0.7904 0.5623 0.8494 0.030 Uiso 1 1 calc R
C15 C 0.7765(5) 0.6889(8) 0.9246(4) 0.0204(17) Uani 1 1 d .
H15 H 0.7366 0.7471 0.8890 0.025 Uiso 1 1 calc R
C16 C 0.8064(4) 0.7081(7) 1.0033(4) 0.0135(15) Uani 1 1 d .
C17 C 0.6874(5) 1.3007(8) 0.9645(4) 0.0195(17) Uani 1 1 d .
H17 H 0.7426 1.3210 0.9894 0.023 Uiso 1 1 calc R
C18 C 0.6328(5) 1.4074(9) 0.9251(4) 0.0233(18) Uani 1 1 d .
H18 H 0.6515 1.4977 0.9241 0.028 Uiso 1 1 calc R
C19 C 0.5516(5) 1.3788(8) 0.8877(4) 0.0201(17) Uani 1 1 d .
H19 H 0.5152 1.4497 0.8605 0.024 Uiso 1 1 calc R
C20 C 0.5220(4) 1.2419(8) 0.8897(4) 0.0187(17) Uani 1 1 d .
C21 C 0.5823(4) 1.1421(8) 0.9318(4) 0.0178(17) Uani 1 1 d .
C22 C 0.4398(5) 1.2015(9) 0.8538(5) 0.0250(19) Uani 1 1 d .
H22 H 0.4001 1.2682 0.8272 0.030 Uiso 1 1 calc R
C23 C 0.4174(4) 1.0678(9) 0.8572(4) 0.0215(18) Uani 1 1 d .
H23 H 0.3629 1.0431 0.8313 0.026 Uiso 1 1 calc R
C24 C 0.4770(4) 0.9625(8) 0.9006(4) 0.0152(16) Uani 1 1 d .
C25 C 0.5583(4) 1.0026(9) 0.9375(4) 0.0192(16) Uani 1 1 d .
C26 C 0.4589(5) 0.8220(8) 0.9104(5) 0.0227(18) Uani 1 1 d .
H26 H 0.4054 0.7911 0.8876 0.027 Uiso 1 1 calc R
C27 C 0.5202(5) 0.7323(9) 0.9533(5) 0.0265(19) Uani 1 1 d .
H27 H 0.5087 0.6396 0.9598 0.032 Uiso 1 1 calc R
C28 C 0.6005(5) 0.7800(8) 0.9877(4) 0.0206(17) Uani 1 1 d .
H28 H 0.6418 0.7178 1.0174 0.025 Uiso 1 1 calc R
C29 C 0.1720(6) 0.2019(13) 0.2613(6) 0.059(3) Uani 1 1 d .
H29A H 0.1891 0.2198 0.2226 0.088 Uiso 1 1 calc R
H29B H 0.1805 0.1046 0.2757 0.088 Uiso 1 1 calc R
H29C H 0.2030 0.2591 0.3056 0.088 Uiso 1 1 calc R

loop_
_atom_site_aniso_label
_atom_site_aniso_U_11
_atom_site_aniso_U_22
_atom_site_aniso_U_33
_atom_site_aniso_U_23
_atom_site_aniso_U_13
_atom_site_aniso_U_12
Cu1 0.0132(5) 0.0160(5) 0.0202(5) 0.0019(4) 0.0074(4) -0.0012(4)
Cl1 0.0157(9) 0.0110(9) 0.0225(10) -0.0049(7) 0.0060(8) 0.0003(7)
Cl2 0.0357(13) 0.0418(14) 0.0239(11) 0.0102(10) 0.0095(10) 0.0080(10)
N1 0.014(3) 0.020(3) 0.017(3) 0.003(3) 0.005(3) 0.003(3)
N2 0.006(3) 0.014(3) 0.026(4) 0.002(3) 0.000(3) -0.001(2)
N3 0.019(3) 0.019(4) 0.028(4) 0.005(3) 0.011(3) 0.004(3)
N4 0.005(3) 0.018(3) 0.014(3) 0.003(3) 0.003(3) 0.001(2)
N5 0.017(3) 0.018(3) 0.018(3) 0.006(3) 0.007(3) 0.002(3)
N6 0.013(3) 0.015(3) 0.018(3) -0.003(3) 0.005(3) -0.002(3)
N7 0.018(3) 0.015(3) 0.010(3) 0.001(3) 0.007(3) -0.005(3)
O1 0.018(3) 0.019(3) 0.111(6) 0.008(4) 0.014(4) 0.005(3)
O2 0.075(5) 0.043(4) 0.033(4) 0.006(3) 0.030(4) 0.026(4)
O3 0.039(3) 0.022(3) 0.028(3) 0.000(3) 0.020(3) 0.004(3)
O4 0.028(3) 0.021(3) 0.030(3) -0.007(3) 0.007(3) -0.013(3)
O5 0.166(10) 0.127(9) 0.058(6) 0.048(6) 0.088(7) 0.077(8)
O6 0.032(3) 0.054(4) 0.030(3) 0.017(3) 0.011(3) 0.011(3)
O7 0.073(6) 0.037(4) 0.072(6) -0.013(4) 0.008(5) 0.028(4)
O8 0.038(4) 0.073(6) 0.075(6) 0.040(5) -0.007(4) -0.013(4)
O9 0.070(6) 0.044(5) 0.084(7) -0.034(5) -0.037(5) 0.003(4)
C1 0.012(4) 0.009(4) 0.021(4) 0.003(3) 0.006(3) -0.001(3)
C2 0.015(4) 0.017(4) 0.029(5) 0.002(3) 0.006(4) -0.004(3)
C3 0.032(5) 0.019(4) 0.026(5) -0.002(3) 0.016(4) -0.003(4)
C4 0.032(5) 0.010(4) 0.036(5) 0.002(4) 0.022(4) -0.007(3)
C5 0.015(4) 0.010(4) 0.039(5) 0.006(4) 0.010(4) 0.001(3)
C6 0.017(4) 0.006(4) 0.023(4) 0.006(3) 0.008(3) 0.002(3)
C7 0.013(4) 0.011(4) 0.027(4) 0.002(3) 0.008(3) 0.005(3)
C8 0.014(4) 0.025(4) 0.025(4) -0.003(4) 0.004(3) 0.000(3)
C9 0.024(4) 0.026(5) 0.022(4) 0.002(4) 0.010(4) -0.002(4)
C10 0.013(4) 0.013(4) 0.016(4) 0.002(3) 0.003(3) -0.007(3)
C11 0.014(4) 0.014(4) 0.019(4) 0.003(3) 0.008(3) -0.005(3)
C12 0.033(5) 0.006(4) 0.033(5) -0.001(4) 0.014(4) 0.001(3)
C13 0.033(5) 0.014(4) 0.038(5) -0.004(4) 0.020(4) 0.000(4)
C14 0.029(5) 0.026(5) 0.024(4) -0.011(4) 0.015(4) -0.008(4)
C15 0.019(4) 0.022(4) 0.015(4) 0.001(3) 0.003(3) -0.006(3)
C16 0.010(4) 0.016(4) 0.016(4) 0.001(3) 0.007(3) 0.000(3)
C17 0.017(4) 0.022(4) 0.019(4) -0.003(3) 0.008(3) -0.003(3)
C18 0.025(4) 0.021(4) 0.022(4) -0.001(3) 0.009(4) 0.000(3)
C19 0.020(4) 0.024(4) 0.008(4) -0.004(3) 0.000(3) 0.005(3)
C20 0.017(4) 0.024(4) 0.016(4) -0.002(3) 0.009(3) 0.001(3)
C21 0.013(4) 0.032(5) 0.008(4) -0.004(3) 0.004(3) -0.008(3)
C22 0.021(4) 0.030(5) 0.025(5) 0.006(4) 0.012(4) 0.005(4)
C23 0.009(4) 0.032(5) 0.018(4) -0.007(4) 0.002(3) -0.008(3)
C24 0.017(4) 0.025(4) 0.006(3) -0.001(3) 0.007(3) -0.005(3)
C25 0.018(4) 0.035(5) 0.009(3) -0.006(4) 0.009(3) -0.011(4)
C26 0.017(4) 0.028(5) 0.025(4) -0.003(4) 0.012(4) -0.008(3)
C27 0.031(5) 0.030(5) 0.030(5) -0.006(4) 0.024(4) -0.014(4)
C28 0.030(5) 0.020(4) 0.020(4) 0.003(3) 0.018(4) -0.004(3)
C29 0.042(7) 0.061(8) 0.038(6) -0.002(5) -0.013(5) -0.016(6)

loop_
_atom_type_symbol
_atom_type_description
_atom_type_scat_dispersion_real
_atom_type_scat_dispersion_imag
_atom_type_scat_source
C C 0.0033 0.0016 'International Tables Vol C Tables 4.2.6.8 and 6.1.1.4'
H H 0.0000 0.0000 'International Tables Vol C Tables 4.2.6.8 and 6.1.1.4'
N N 0.0061 0.0033 'International Tables Vol C Tables 4.2.6.8 and 6.1.1.4'
O O 0.0106 0.0060 'International Tables Vol C Tables 4.2.6.8 and 6.1.1.4'
Cl Cl 0.1484 0.1585 'International Tables Vol C Tables 4.2.6.8 and 6.1.1.4'
Cu Cu 0.3201 1.2651 'International Tables Vol C Tables 4.2.6.8 and 6.1.1.4'

loop_
_geom_angle_atom_site_label_1
_geom_angle_atom_site_label_2
_geom_angle_atom_site_label_3
_geom_angle
N1 Cu1 N4 89.1(2)
N1 Cu1 N7 170.4(2)
N4 Cu1 N7 94.5(2)
N1 Cu1 N6 93.8(2)
N4 Cu1 N6 172.3(2)
N7 Cu1 N6 81.6(2)
N1 Cu1 N3 77.5(2)
N4 Cu1 N3 77.5(2)
N7 Cu1 N3 112.0(2)
N6 Cu1 N3 110.1(2)
O4 Cl1 O2 111.2(4)
O4 Cl1 O1 109.6(4)
O2 Cl1 O1 108.9(5)
O4 Cl1 O3 109.9(3)
O2 Cl1 O3 108.6(3)
O1 Cl1 O3 108.6(4)
O6 Cl2 O5 108.8(5)
O6 Cl2 O8 109.6(4)
O5 Cl2 O8 108.1(7)
O6 Cl2 O7 111.2(5)
O5 Cl2 O7 111.9(6)
O8 Cl2 O7 107.1(6)
C7 N1 C1 105.7(6)
C7 N1 Cu1 119.8(5)
C1 N1 Cu1 133.7(5)
C7 N2 C6 107.7(6)
C7 N2 H2C 126.2
C6 N2 H2C 126.2
C8 N3 C9 114.8(6)
C8 N3 Cu1 103.4(4)
C9 N3 Cu1 102.8(4)
C8 N3 H3C 122.6
C9 N3 H3C 122.6
C10 N4 C16 106.8(6)
C10 N4 Cu1 118.9(5)
C16 N4 Cu1 132.4(5)
C10 N5 C11 107.7(6)
C10 N5 H5C 126.2
C11 N5 H5C 126.2
C17 N6 C21 118.5(7)
C17 N6 Cu1 129.6(5)
C21 N6 Cu1 111.7(5)
C28 N7 C25 118.1(7)
C28 N7 Cu1 128.5(5)
C25 N7 Cu1 113.2(5)
C29 O9 H9 109.5
C2 C1 C6 121.0(7)
C2 C1 N1 130.7(7)
C6 C1 N1 108.3(6)
C3 C2 C1 116.8(7)
C3 C2 H2 121.6
C1 C2 H2 121.6
C2 C3 C4 122.2(8)
C2 C3 H3 118.9
C4 C3 H3 118.9
C5 C4 C3 121.7(7)
C5 C4 H4 119.1
C3 C4 H4 119.1
C4 C5 C6 116.5(7)
C4 C5 H5 121.7
C6 C5 H5 121.7
N2 C6 C1 105.5(6)
N2 C6 C5 132.8(7)
C1 C6 C5 121.7(7)
N1 C7 N2 112.7(7)
N1 C7 C8 122.0(6)
N2 C7 C8 125.3(7)
N3 C8 C7 112.3(6)
N3 C8 H8A 109.1
C7 C8 H8A 109.1
N3 C8 H8B 109.1
C7 C8 H8B 109.1
H8A C8 H8B 107.9
N3 C9 C10 112.1(6)
N3 C9 H9A 109.2
C10 C9 H9A 109.2
N3 C9 H9B 109.2
C10 C9 H9B 109.2
H9A C9 H9B 107.9
N4 C10 N5 111.3(6)
N4 C10 C9 123.1(7)
N5 C10 C9 125.6(7)
C16 C11 N5 106.1(6)
C16 C11 C12 121.9(7)
N5 C11 C12 132.0(7)
C13 C12 C11 117.3(7)
C13 C12 H12 121.3
C11 C12 H12 121.3
C12 C13 C14 121.1(7)
C12 C13 H13 119.5
C14 C13 H13 119.5
C15 C14 C13 121.8(7)
C15 C14 H14 119.1
C13 C14 H14 119.1
C14 C15 C16 116.5(7)
C14 C15 H15 121.7
C16 C15 H15 121.7
C11 C16 C15 121.4(7)
C11 C16 N4 108.1(6)
C15 C16 N4 130.5(7)
N6 C17 C18 122.1(7)
N6 C17 H17 118.9
C18 C17 H17 118.9
C19 C18 C17 119.6(8)
C19 C18 H18 120.2
C17 C18 H18 120.2
C18 C19 C20 120.9(7)
C18 C19 H19 119.6
C20 C19 H19 119.6
C22 C20 C21 119.6(7)
C22 C20 C19 125.5(7)
C21 C20 C19 114.9(7)
N6 C21 C20 123.9(7)
N6 C21 C25 117.2(7)
C20 C21 C25 118.9(7)
C23 C22 C20 121.3(8)
C23 C22 H22 119.3
C20 C22 H22 119.3
C22 C23 C24 121.0(7)
C22 C23 H23 119.5
C24 C23 H23 119.5
C25 C24 C26 117.2(7)
C25 C24 C23 117.9(7)
C26 C24 C23 124.9(7)
N7 C25 C24 122.9(7)
N7 C25 C21 115.8(6)
C24 C25 C21 121.2(7)
C27 C26 C24 119.7(7)
C27 C26 H26 120.2
C24 C26 H26 120.2
C26 C27 C28 119.7(8)
C26 C27 H27 120.1
C28 C27 H27 120.1
N7 C28 C27 122.2(8)
N7 C28 H28 118.9
C27 C28 H28 118.9
O9 C29 H29A 109.5
O9 C29 H29B 109.5
H29A C29 H29B 109.5
O9 C29 H29C 109.5
H29A C29 H29C 109.5
H29B C29 H29C 109.5

loop_
_geom_bond_atom_site_label_1
_geom_bond_atom_site_label_2
_geom_bond_distance
Cu1 N1 1.979(6)
Cu1 N4 1.999(6)
Cu1 N7 2.001(6)
Cu1 N6 2.034(6)
Cu1 N3 2.477(6)
Cl1 O4 1.421(6)
Cl1 O2 1.423(6)
Cl1 O1 1.423(6)
Cl1 O3 1.445(6)
Cl2 O6 1.395(6)
Cl2 O5 1.397(7)
Cl2 O8 1.417(8)
Cl2 O7 1.420(7)
N1 C7 1.319(10)
N1 C1 1.400(9)
N2 C7 1.335(9)
N2 C6 1.387(10)
N2 H2C 0.8600
N3 C8 1.448(10)
N3 C9 1.476(10)
N3 H3C 0.8600
N4 C10 1.316(9)
N4 C16 1.402(9)
N5 C10 1.350(9)
N5 C11 1.390(9)
N5 H5C 0.8600
N6 C17 1.330(10)
N6 C21 1.359(9)
N7 C28 1.332(9)
N7 C25 1.367(10)
O9 C29 1.382(13)
O9 H9 0.8200
C1 C2 1.386(11)
C1 C6 1.399(10)
C2 C3 1.384(11)
C2 H2 0.9300
C3 C4 1.390(11)
C3 H3 0.9300
C4 C5 1.372(12)
C4 H4 0.9300
C5 C6 1.403(10)
C5 H5 0.9300
C7 C8 1.509(11)
C8 H8A 0.9700
C8 H8B 0.9700
C9 C10 1.478(11)
C9 H9A 0.9700
C9 H9B 0.9700
C11 C16 1.381(10)
C11 C12 1.397(10)
C12 C13 1.351(11)
C12 H12 0.9300
C13 C14 1.415(12)
C13 H13 0.9300
C14 C15 1.381(11)
C14 H14 0.9300
C15 C16 1.387(10)
C15 H15 0.9300
C17 C18 1.391(11)
C17 H17 0.9300
C18 C19 1.365(11)
C18 H18 0.9300
C19 C20 1.422(11)
C19 H19 0.9300
C20 C22 1.408(11)
C20 C21 1.409(11)
C21 C25 1.421(11)
C22 C23 1.351(11)
C22 H22 0.9300
C23 C24 1.444(11)
C23 H23 0.9300
C24 C25 1.393(10)
C24 C26 1.414(11)
C26 C27 1.359(12)
C26 H26 0.9300
C27 C28 1.399(11)
C27 H27 0.9300
C28 H28 0.9300
C29 H29A 0.9600
C29 H29B 0.9600
C29 H29C 0.9600
